data_4102190
loop_
_publ_author_name
'John S. Tse'
'Alicea A. Leitch'
'Xueyang Yu'
'Xuezhao Bao'
'Sijia Zhang'
'Qingqing Liu'
'Changqing Jin'
'Richard A. Secco'
'Serge Desgreniers'
'Yasuo Ohishi'
'Richard T. Oakley'

_publ_contact_author_address
; Department of Chemistry
University of Waterloo
Waterloo, ON N2L 3G1 Canada
;
_publ_contact_author_email oakley@uwaterloo.ca
_publ_contact_author_fax 519-746-0435
_publ_contact_author_name 'Richard Oakley'
_publ_contact_author_phone 519-888-4582
_publ_section_title
;
 Metallization of a Hypervalent Radical Dimer: Molecular and Band
 Perspectives
;
_journal_name_full 'Journal of the American Chemical Society'
_journal_page_first 4876
_journal_page_last 4886
_journal_paper_doi 10.1021/ja100216c
_journal_volume 132
_journal_year 2010
_chemical_formula_moiety 'C12 H8 N6 S4 Se4'
_chemical_formula_sum 'C12 H8 N6 S4 Se4'
_chemical_formula_weight 680.36
_chemical_name_common HBPTSMe
_space_group_IT_number 14
_symmetry_cell_setting monoclinic
_symmetry_space_group_name_Hall '-P 2ybc'
_symmetry_space_group_name_H-M 'P 1 21/c 1'
_cell_angle_alpha 90.0
_cell_angle_beta 89.3851(20)
_cell_angle_gamma 90.0
_cell_formula_units_Z 2
_cell_length_a 4.60771(12)
_cell_length_b 12.69423(20)
_cell_length_c 14.0065(4)
_cell_measurement_temperature 293(2)
_cell_volume 819.21(3)
_computing_data_reduction 'synchrotron powder'
_computing_structure_refinement GSAS
_diffrn_ambient_temperature 293(2)
_diffrn_radiation_polarisn_ratio 0.95
_diffrn_radiation_probe x-ray
_diffrn_radiation_type synchrotron
_diffrn_radiation_wavelength 0.51446
_diffrn_source synchrotron
_diffrn_source_type 'SPring-8 BL10XU'
_exptl_absorpt_correction_T_max 1.00000
_exptl_absorpt_correction_T_min 1.00000
_exptl_absorpt_process_details
;   GSAS Absorption/surface roughness correction: function number 0
 No correction is applied.
;
_exptl_crystal_colour black
_exptl_crystal_density_diffrn 2.758
_pd_calc_method 'Rietveld Refinement'
_pd_phase_name 'hbptsme 2.76GPa'
_pd_proc_info_datetime 2009-08-18T16:18:51
_pd_proc_ls_background_function
;   GSAS Background function number 1 with 10 terms.
 Shifted Chebyshev function of 1st kind
      1:    44042.0     2:    28883.8     3:   -1705.51     4:   -563.330    
      5:   -415.397     6:    208.251     7:   -42.2704     8:    50.8500    
      9:   -190.402    10:    53.8588    
;
_pd_proc_ls_peak_cutoff 0.00100
_pd_proc_ls_profile_function
;
 CW Profile function number 2 with  18 terms
 Profile coefficients for Simpson's rule integration of pseudovoigt function
 C.J. Howard (1982). J. Appl. Cryst.,15,615-620.
 P. Thompson, D.E. Cox & J.B. Hastings (1987). J. Appl. Cryst.,20,79-83.
 Peak tails are ignored  where the intensity is below 0.0010 times the peak
   Aniso. broadening axis   0.0   0.0   1.0
;
_pd_proc_ls_prof_R_factor 0.0069
_pd_proc_ls_prof_wR_expected 0.0046
_pd_proc_ls_prof_wR_factor 0.0119
_refine_ls_matrix_type full
_refine_ls_number_parameters 1
_refine_ls_number_restraints 0
_refine_ls_R_Fsqd_factor 0.15233
_refine_ls_shift/su_max 0.02
_refine_ls_shift/su_mean 0.02
_cod_data_source_file ja100216c_si_003.cif
_cod_data_source_block HBPTSMe_2.76GPa
_cod_depositor_comments
;
The following automatic conversions were performed:

'_geom_bond_publ_flag' value 'N' changed to 'n' according to the
built-in table from CIF Core dictionary named 'cif_core.dic' version
2.4.1 from 2010-06-29 (20 times).

'_geom_angle_publ_flag' value 'N'
changed to 'n' according to the built-in table from CIF Core
dictionary named 'cif_core.dic' version 2.4.1 from 2010-06-29 (31
time).

Automatic conversion script
Id: cif_fix_values 1715 2011-07-08 13:25:40Z adriana 
;
_cod_database_code 4102190
_cod_database_fobs_code 4102190
_gsas_exptl_extinct_corr_t_min 1.00000
_gsas_exptl_extinct_corr_t_max 1.00000

loop_
_symmetry_equiv_pos_site_id
_symmetry_equiv_pos_as_xyz
1 +x,+y,+z
2 -x,+y+1/2,-z+1/2
-1 -x,-y,-z
-2 +x,-y+1/2,+z+1/2

loop_
_atom_site_type_symbol
_atom_site_label
_atom_site_fract_x
_atom_site_fract_y
_atom_site_fract_z
_atom_site_occupancy
_atom_site_thermal_displace_type
_atom_site_U_iso_or_equiv
_atom_site_symmetry_multiplicity
_atom_site_refinement_flags
Se Se1 -0.31231 0.97769 0.60819 1.0 Uiso 0.025 4 G
S S1 -0.34937 0.8781 0.73603 1.0 Uiso 0.025 4 G
Se Se2 -1.3998 0.50073 0.58164 1.0 Uiso 0.025 4 G
S S2 -1.09885 0.5349 0.74181 1.0 Uiso 0.025 4 G
N N1 -0.5771 0.89753 0.54341 1.0 Uiso 0.025 4 G
N N2 -0.88755 0.7541 0.5418 1.0 Uiso 0.025 4 G
N N3 -1.21259 0.61374 0.53579 1.0 Uiso 0.025 4 G
C C2 -0.68729 0.81711 0.58913 1.0 Uiso 0.025 4 G
C C1 -0.61412 0.78922 0.68609 1.0 Uiso 0.025 4 G
C C5 -0.74282 0.70297 0.73046 1.0 Uiso 0.025 4 G
C C4 -0.94422 0.64237 0.68162 1.0 Uiso 0.025 4 G
C C3 -1.02339 0.66747 0.58453 1.0 Uiso 0.025 4 G
C C6 -0.95815 0.7831 0.44321 1.0 Uiso 0.025 4 G
H H5 -0.68663 0.68292 0.80319 1.0 Uiso 0.025 4 G
H H6A -1.1036 0.72377 0.41491 1.0 Uiso 0.025 4 G
H H6B -0.7586 0.78731 0.40066 1.0 Uiso 0.025 4 G
H H6C -1.06172 0.86052 0.44211 1.0 Uiso 0.025 4 G

loop_
_atom_type_symbol
_atom_type_number_in_cell
_atom_type_scat_dispersion_real
_atom_type_scat_dispersion_imag
_atom_type_scat_Cromer_Mann_a1
_atom_type_scat_Cromer_Mann_a2
_atom_type_scat_Cromer_Mann_a3
_atom_type_scat_Cromer_Mann_a4
_atom_type_scat_Cromer_Mann_b1
_atom_type_scat_Cromer_Mann_b2
_atom_type_scat_Cromer_Mann_b3
_atom_type_scat_Cromer_Mann_b4
_atom_type_scat_Cromer_Mann_c
_atom_type_scat_source
Se 8.0 0.000 0.000 17.0006 2.40980 5.81960 0.27260 3.97310 15.2372 4.35430 43.8163 2.84090 International_Tables_Vol_C
S 8.0 0.000 0.000 6.90530 1.46790 5.20340 22.2151 1.43790 0.25360 1.58630 56.1720 0.86690 International_Tables_Vol_C
N 12.0 0.000 0.000 12.2126 0.00570 3.13220 9.89330 2.01250 28.9975 1.16630 0.58260 -11.529 International_Tables_Vol_C
C 24.0 0.000 0.000 2.31000 20.8439 1.02000 10.2075 1.58860 0.56870 0.86500 51.6512 0.21560 International_Tables_Vol_C
H 16.0 0.000 0.000 0.49300 10.5109 0.32291 26.1257 0.14019 3.14236 0.04081 57.7997 0.00304 International_Tables_Vol_C

loop_
_geom_angle_atom_site_label_1
_geom_angle_atom_site_label_2
_geom_angle_atom_site_label_3
_geom_angle
_geom_angle_site_symmetry_1
_geom_angle_site_symmetry_3
_geom_angle_publ_flag
S1 Se1 N1 92.1551 1_555 1_555 n
Se1 S1 C1 95.2002 1_555 1_555 n
Se2 Se2 N3 81.8145 -1_266 1_555 n
Se1 N1 C2 116.6247 1_555 1_555 n
C2 N2 C3 122.9376 1_555 1_555 n
C2 N2 C6 117.2308 1_555 1_555 n
C3 N2 C6 119.8234 1_555 1_555 n
Se2 N3 C3 123.5879 1_555 1_555 n
N1 C2 N2 118.1288 1_555 1_555 n
N1 C2 C1 123.9651 1_555 1_555 n
N2 C2 C1 117.9060 1_555 1_555 n
S1 C1 C2 112.0524 1_555 1_555 n
S1 C1 C5 127.2647 1_555 1_555 n
C2 C1 C5 120.6828 1_555 1_555 n
C1 C5 C4 119.9926 1_555 1_555 n
C1 C5 H5 120.0303 1_555 1_555 n
C4 C5 H5 119.9771 1_555 1_555 n
S2 C4 C5 117.6621 1_555 1_555 n
S2 C4 C3 121.2327 1_555 1_555 n
C5 C4 C3 121.1051 1_555 1_555 n
N2 C3 N3 119.0752 1_555 1_555 n
N2 C3 C4 117.3619 1_555 1_555 n
N3 C3 C4 123.5628 1_555 1_555 n
N2 C6 H6A 108.2458 1_555 1_555 n
N2 C6 H6B 109.3754 1_555 1_555 n
N2 C6 H6C 109.8650 1_555 1_555 n
H6A C6 H6B 110.7431 1_555 1_555 n
H6A C6 H6C 110.3225 1_555 1_555 n
H6B C6 H6C 108.2816 1_555 1_555 n
C5 H5 H6B 140.1964 1_555 -2_576 n
C6 H6B H5 135.1388 1_555 -2_575 n

loop_
_geom_bond_atom_site_label_1
_geom_bond_atom_site_label_2
_geom_bond_distance
_geom_bond_site_symmetry_2
_geom_bond_publ_flag
Se1 S1 2.19706 1_555 n
Se1 N1 1.836050 1_555 n
S1 C1 1.807960 1_555 n
Se2 Se2 2.47560 -1_266 n
Se2 S2 2.68529 1_555 n
Se2 N3 1.789590 1_555 n
S2 C4 1.751190 1_555 n
N1 C2 1.305020 1_555 n
N2 C2 1.394210 1_555 n
N2 C3 1.396880 1_555 n
N2 C6 1.46897 1_555 n
N3 C3 1.305380 1_555 n
C2 C1 1.44679 1_555 n
C1 C5 1.388790 1_555 n
C5 C4 1.390880 1_555 n
C5 H5 1.084070 1_555 n
C4 C3 1.44726 1_555 n
C6 H6A 1.085920 1_555 n
C6 H6B 1.091650 1_555 n
C6 H6C 1.092710 1_555 n
